data_1528413
loop_
_publ_author_name
'Chernaya, T.S.'
'Molchanov, V.N.'
'Kazantsev, S.S.'
'Verin, I.A.'
'Blomberg, M.K.'
'Maksimov, B.A.'
'Simonov, V.I.'

_publ_section_title
;
 Crystal structure of La3 Nb0.5 Ga5.5 O14 at 20 K
;
_journal_name_full Kristallografiya
_journal_page_first 30
_journal_page_last 35
_journal_volume 51
_journal_year 2006
_chemical_formula_sum 'Ga5.5 La3 Nb0.5 O14'
_chemical_name_systematic 'La3 Nb0.5 Ga5.5 O14'
_space_group_IT_number 150
_symmetry_space_group_name_Hall 'P 3 2"'
_symmetry_space_group_name_H-M 'P 3 2 1'
_cell_angle_alpha 90
_cell_angle_beta 90
_cell_angle_gamma 120
_cell_formula_units_Z 1
_cell_length_a 8.2196
_cell_length_b 8.2196
_cell_length_c 5.1217
_cell_volume 299.672
_citation_journal_id_ASTM KRISAJ
_cod_data_source_file Chernaya_KRISAJ_2006_758.cif
_cod_data_source_block Ga5.5La3Nb0.5O14
_cod_original_cell_volume 299.6719
_cod_database_code 1528413

loop_
_symmetry_equiv_pos_as_xyz
x,y,z
-y,x-y,z
-x+y,-x,z
y,x,-z
-x,-x+y,-z
x-y,-y,-z

loop_
_atom_site_label
_atom_site_type_symbol
_atom_site_fract_x
_atom_site_fract_y
_atom_site_fract_z
_atom_site_occupancy
_atom_site_U_iso_or_equiv
Ga1 Ga+3 0 0 0 0.5 0.0
Nb1 Nb+5 0 0 0 0.5 0.0
Ga3 Ga+3 0.76183 0 0.5 1 0.0
O2 O-2 0.4561 0.3084 0.305 1 0.0
La1 La+3 0.4246 0 0 1 0.0
O3 O-2 0.219 0.0771 0.7628 1 0.0
Ga2 Ga+3 0.3333 0.6667 0.53127 1 0.0
O1 O-2 0.3333 0.6667 0.1789 1 0.0
